data_4028714
loop_
_publ_author_name
'Dominik Hager'
'Christian Paulitz'
'J\"org Tiebes'
'Peter Mayer'
'Dirk Trauner'

_publ_section_title
;
 Total Synthesis of Herbicidin C and Aureonuclemycin: Impasses and New
 Avenues
;
_journal_name_full 'Journal of Organic Chemistry'
_journal_page_first 10784
_journal_page_last 10801
_journal_paper_doi 10.1021/jo401706r
_journal_volume 78
_journal_year 2013
_chemical_absolute_configuration syn
_chemical_formula_moiety 'C27 H28 O5'
_chemical_formula_sum 'C27 H28 O5'
_chemical_formula_weight 432.508
_space_group_IT_number 4
_symmetry_cell_setting monoclinic
_symmetry_Int_Tables_number 4
_symmetry_space_group_name_Hall 'P 2yb'
_symmetry_space_group_name_H-M 'P 1 21 1'
_atom_sites_solution_hydrogens geom
_atom_sites_solution_primary direct
_atom_sites_solution_secondary difmap
_audit_block_code C27H28O5_fx200_trauner
_audit_creation_date
;
'Fri May 28 10:05:21 2010'
;
_audit_creation_method 'form98_non/compatible with shelxl97-2'
_audit_update_record 26-Jul-12
_cell_angle_alpha 90.00
_cell_angle_beta 91.772(5)
_cell_angle_gamma 90.00
_cell_formula_units_Z 2
_cell_length_a 10.6997(6)
_cell_length_b 9.6647(7)
_cell_length_c 10.9106(6)
_cell_measurement_reflns_used 3215
_cell_measurement_temperature 173(2)
_cell_measurement_theta_max 28.7382
_cell_measurement_theta_min 4.1885
_cell_volume 1127.72(12)
_computing_cell_refinement
;
CrysAlisPro, Oxford Diffraction Ltd.,
Version 1.171.33.41 (release 06-05-2009 CrysAlis171 .NET)
(compiled May 6 2009,17:20:42)
;
_computing_data_collection
;
CrysAlisPro, Oxford Diffraction Ltd.,
Version 1.171.33.41 (release 06-05-2009 CrysAlis171 .NET)
(compiled May 6 2009,17:20:42)
;
_computing_data_reduction
;
CrysAlisPro, Oxford Diffraction Ltd.,
Version 1.171.33.41 (release 06-05-2009 CrysAlis171 .NET)
(compiled May 6 2009,17:20:42)
;
_computing_structure_refinement
;
Sheldrick, G. M. (2008).
<i>Acta Cryst.</i> A<b>64</b>, 112--122.
;
_computing_structure_solution
;
A. Altomare, M. C. Burla, M. Camalli, G. L. Cascarano, C. Giacovazzo, A.
Guagliardi, A. G. G. Moliterni, G. Polidori, R. Spagna: SIR97: a new tool for
crystal structure determination and refinement; J. Appl. Crystallogr. 1999,
32, 115-119.
;
_diffrn_ambient_temperature 173(2)
_diffrn_detector_area_resol_mean 15.9809
_diffrn_measured_fraction_theta_full 0.995
_diffrn_measured_fraction_theta_max 0.995
_diffrn_measurement_details
;
1 omega -52.00 53.00 1.0000 20.0000
omega____ theta____ kappa____ phi______ frames
- -20.2931 38.0000 90.0000 105

2 omega -85.00 -54.00 1.0000 20.0000
omega____ theta____ kappa____ phi______ frames
- -20.2931 -38.0000 120.0000 31

3 omega -10.00 94.00 1.0000 20.0000
omega____ theta____ kappa____ phi______ frames
- 21.2306 77.0000 -60.0000 104

4 omega -16.00 69.00 1.0000 20.0000
omega____ theta____ kappa____ phi______ frames
- 21.2306 -105.0000 167.0000 85

5 omega -11.00 94.00 1.0000 20.0000
omega____ theta____ kappa____ phi______ frames
- 21.2306 77.0000 -180.0000 105

6 omega -40.00 54.00 1.0000 20.0000
omega____ theta____ kappa____ phi______ frames
- 21.2306 -77.0000 -60.0000 94

7 omega -12.00 93.00 1.0000 20.0000
omega____ theta____ kappa____ phi______ frames
- 21.2306 77.0000 60.0000 105

8 omega -52.00 44.00 1.0000 20.0000
omega____ theta____ kappa____ phi______ frames
- 21.2306 -38.0000 -180.0000 96

;
_diffrn_measurement_device 'CCD camera on \k-goniostat'
_diffrn_measurement_device_type 'Oxford XCalibur'
_diffrn_measurement_method '\w scans'
_diffrn_orient_matrix_UB_11 0.0023041401
_diffrn_orient_matrix_UB_12 -0.0463680190
_diffrn_orient_matrix_UB_13 -0.0502319578
_diffrn_orient_matrix_UB_21 0.0217404381
_diffrn_orient_matrix_UB_22 0.0544157765
_diffrn_orient_matrix_UB_23 -0.0377342707
_diffrn_orient_matrix_UB_31 0.0626819967
_diffrn_orient_matrix_UB_32 -0.0172086168
_diffrn_orient_matrix_UB_33 0.0170366189
_diffrn_radiation_collimation '0.5 mm collimator'
_diffrn_radiation_monochromator graphite
_diffrn_radiation_source 'fine-focus sealed tube'
_diffrn_radiation_type MoK\a
_diffrn_radiation_wavelength 0.71073
_diffrn_reflns_av_R_equivalents 0.0666
_diffrn_reflns_av_sigmaI/netI 0.1042
_diffrn_reflns_limit_h_max 12
_diffrn_reflns_limit_h_min -12
_diffrn_reflns_limit_k_max 11
_diffrn_reflns_limit_k_min -11
_diffrn_reflns_limit_l_max 13
_diffrn_reflns_limit_l_min -13
_diffrn_reflns_number 13363
_diffrn_reflns_theta_full 25.25
_diffrn_reflns_theta_max 25.25
_diffrn_reflns_theta_min 4.19
_diffrn_source_current 40_mA
_diffrn_source_power 2.00_kW
_diffrn_source_type 'Spellman generator'
_diffrn_source_voltage 50_kV
_exptl_absorpt_coefficient_mu 0.087
_exptl_absorpt_correction_T_max 1.00000
_exptl_absorpt_correction_T_min 0.84473
_exptl_absorpt_correction_type multi-scan
_exptl_absorpt_process_details
;
CrysAlisPro, Oxford Diffraction Ltd.,
Version 1.171.33.41 (release 06-05-2009 CrysAlis171 .NET)
(compiled May 6 2009,17:20:42)
empirical absorption correction using spherical harmonics,
implemented in SCALE3 ABSPACK scaling algorithm.
;
_exptl_crystal_colour colourless
_exptl_crystal_density_diffrn 1.27373(14)
_exptl_crystal_description rod
_exptl_crystal_F_000 460
_exptl_crystal_size_max 0.40
_exptl_crystal_size_mid 0.10
_exptl_crystal_size_min 0.05
_refine_diff_density_max 0.160
_refine_diff_density_min -0.136
_refine_diff_density_rms 0.031
_refine_ls_abs_structure_details 'Flack H D (1983), Acta Cryst. A39, 876-881'
_refine_ls_abs_structure_Flack -0.4(10)
_refine_ls_extinction_method none
_refine_ls_goodness_of_fit_ref 0.782
_refine_ls_hydrogen_treatment constr
_refine_ls_matrix_type full
_refine_ls_number_parameters 283
_refine_ls_number_reflns 4072
_refine_ls_number_restraints 1
_refine_ls_restrained_S_all 0.782
_refine_ls_R_factor_all 0.0864
_refine_ls_R_factor_gt 0.0400
_refine_ls_shift/su_max 0.000
_refine_ls_shift/su_mean 0.000
_refine_ls_structure_factor_coef Fsqd
_refine_ls_weighting_details 'calc w=1/[\s^2^(Fo^2^)+(0.0238P)^2^+0.0000P] where P=(Fo^2^+2Fc^2^)/3'
_refine_ls_weighting_scheme calc
_refine_ls_wR_factor_gt 0.0639
_refine_ls_wR_factor_ref 0.0700
_reflns_number_gt 2329
_reflns_number_total 4072
_reflns_threshold_expression >2sigma(I)
_cod_data_source_file jo401706r_si_002_9.cif
_cod_data_source_block fx200
_cod_original_sg_symbol_H-M 'P 21'
_cod_database_code 4028714

loop_
_symmetry_equiv_pos_as_xyz
'x, y, z'
'-x, y+1/2, -z'

loop_
_atom_site_label
_atom_site_type_symbol
_atom_site_fract_x
_atom_site_fract_y
_atom_site_fract_z
_atom_site_U_iso_or_equiv
_atom_site_adp_type
_atom_site_occupancy
_atom_site_symmetry_multiplicity
_atom_site_calc_flag
_atom_site_refinement_flags
_atom_site_disorder_assembly
_atom_site_disorder_group
O1 O 0.50506(14) 0.28266(18) 0.83922(13) 0.0417(5) Uani 1 1 d . . .
O2 O 0.25763(14) 0.49753(18) 0.95972(15) 0.0397(5) Uani 1 1 d . A .
O3 O 0.44453(14) 0.2764(2) 1.15539(13) 0.0425(5) Uani 1 1 d . . .
O4 O 0.33240(14) 0.10878(18) 0.97015(16) 0.0399(5) Uani 1 1 d . A .
O5 O 0.17572(13) 0.21151(19) 0.85956(14) 0.0423(5) Uani 1 1 d . A .
C1 C 0.3788(2) 0.3190(3) 0.8608(2) 0.0345(7) Uani 1 1 d . A .
H1 H 0.3465 0.3746 0.7894 0.041 Uiso 1 1 calc R . .
C2 C 0.3614(2) 0.4056(3) 0.9793(2) 0.0309(7) Uani 1 1 d . . .
H2 H 0.4389 0.4608 0.9975 0.037 Uiso 1 1 calc R A .
C3 C 0.3305(2) 0.3177(3) 1.0919(2) 0.0367(7) Uani 1 1 d . A .
H3 H 0.2787 0.3736 1.1484 0.044 Uiso 1 1 calc R . .
C4 C 0.2619(2) 0.1858(3) 1.0582(2) 0.0385(7) Uani 1 1 d . . .
H4 H 0.2475 0.1287 1.1328 0.046 Uiso 1 1 calc R A .
C5 C 0.1394(2) 0.2112(3) 0.98665(19) 0.0459(8) Uani 1 1 d . A .
H5A H 0.0784 0.1367 1.0018 0.055 Uiso 1 1 calc R . .
H5B H 0.1023 0.3012 1.0093 0.055 Uiso 1 1 calc R . .
C6 C 0.3073(2) 0.1833(3) 0.8623(2) 0.0357(7) Uani 1 1 d . . .
H6 H 0.3289 0.1261 0.7896 0.043 Uiso 1 1 calc R A .
C71 C 0.5533(5) 0.4017(6) 0.7625(6) 0.0294(19) Uiso 0.492(9) 1 d P A 1
H71A H 0.4920 0.4245 0.6956 0.035 Uiso 0.492(9) 1 calc PR A 1
H71B H 0.5662 0.4850 0.8142 0.035 Uiso 0.492(9) 1 calc PR A 1
C81 C 0.6752(7) 0.3569(8) 0.7099(10) 0.036(3) Uiso 0.492(9) 1 d P A 1
C91 C 0.7694(10) 0.3086(10) 0.7913(10) 0.058(4) Uiso 0.492(9) 1 d P A 1
H91 H 0.7545 0.3063 0.8766 0.070 Uiso 0.492(9) 1 calc PR A 1
C101 C 0.8805(10) 0.2655(9) 0.7510(10) 0.067(3) Uiso 0.492(9) 1 d P A 1
H101 H 0.9429 0.2322 0.8074 0.080 Uiso 0.492(9) 1 calc PR A 1
C111 C 0.9031(7) 0.2701(9) 0.6266(12) 0.052(2) Uiso 0.492(9) 1 d P A 1
H111 H 0.9817 0.2409 0.5975 0.062 Uiso 0.492(9) 1 calc PR A 1
C121 C 0.8111(11) 0.3173(8) 0.5444(8) 0.043(2) Uiso 0.492(9) 1 d P A 1
H121 H 0.8267 0.3218 0.4592 0.051 Uiso 0.492(9) 1 calc PR A 1
C131 C 0.6948(10) 0.3582(9) 0.5882(8) 0.039(3) Uiso 0.492(9) 1 d P A 1
H131 H 0.6300 0.3868 0.5323 0.047 Uiso 0.492(9) 1 calc PR A 1
C7 C 0.5927(6) 0.3892(6) 0.8264(8) 0.045(2) Uiso 0.508(9) 1 d P A 2
H7A H 0.6313 0.4119 0.9076 0.054 Uiso 0.508(9) 1 calc PR A 2
H7B H 0.5499 0.4732 0.7943 0.054 Uiso 0.508(9) 1 calc PR A 2
C8 C 0.6923(7) 0.3469(8) 0.7407(7) 0.021(2) Uiso 0.508(9) 1 d P A 2
C9 C 0.8049(9) 0.3077(8) 0.7850(8) 0.036(2) Uiso 0.508(9) 1 d P A 2
H9 H 0.8197 0.3026 0.8712 0.043 Uiso 0.508(9) 1 calc PR A 2
C10 C 0.9026(6) 0.2735(6) 0.7053(9) 0.0266(17) Uiso 0.508(9) 1 d P A 2
H10 H 0.9812 0.2426 0.7376 0.032 Uiso 0.508(9) 1 calc PR A 2
C11 C 0.8817(8) 0.2856(7) 0.5794(7) 0.0286(18) Uiso 0.508(9) 1 d P A 2
H11 H 0.9475 0.2655 0.5257 0.034 Uiso 0.508(9) 1 calc PR A 2
C12 C 0.7634(9) 0.3277(8) 0.5300(7) 0.047(3) Uiso 0.508(9) 1 d P A 2
H12 H 0.7468 0.3346 0.4442 0.057 Uiso 0.508(9) 1 calc PR A 2
C13 C 0.6736(8) 0.3581(8) 0.6154(10) 0.042(3) Uiso 0.508(9) 1 d P A 2
H13 H 0.5940 0.3887 0.5854 0.050 Uiso 0.508(9) 1 calc PR A 2
C14 C 0.2902(2) 0.6208(3) 0.8974(2) 0.0401(7) Uani 1 1 d . . .
H14A H 0.3507 0.5991 0.8333 0.048 Uiso 1 1 calc R A .
H14B H 0.3305 0.6864 0.9560 0.048 Uiso 1 1 calc R . .
C15 C 0.1755(2) 0.6860(3) 0.8396(2) 0.0332(7) Uani 1 1 d . A .
C16 C 0.1613(2) 0.8282(3) 0.8372(2) 0.0408(7) Uani 1 1 d . . .
H16 H 0.2226 0.8854 0.8767 0.049 Uiso 1 1 calc R A .
C17 C 0.0585(3) 0.8880(3) 0.7777(2) 0.0467(8) Uani 1 1 d . A .
H17 H 0.0497 0.9858 0.7765 0.056 Uiso 1 1 calc R . .
C18 C -0.0308(3) 0.8063(4) 0.7203(2) 0.0485(8) Uani 1 1 d . . .
H18 H -0.1012 0.8475 0.6797 0.058 Uiso 1 1 calc R A .
C19 C -0.0178(2) 0.6635(4) 0.7220(2) 0.0482(9) Uani 1 1 d . A .
H19 H -0.0790 0.6069 0.6819 0.058 Uiso 1 1 calc R . .
C20 C 0.0842(2) 0.6033(3) 0.7822(2) 0.0410(7) Uani 1 1 d . . .
H20 H 0.0921 0.5054 0.7844 0.049 Uiso 1 1 calc R A .
C21 C 0.4808(2) 0.3727(3) 1.2492(2) 0.0428(8) Uani 1 1 d . . .
H21A H 0.4737 0.4678 1.2160 0.051 Uiso 1 1 calc R . .
H21B H 0.5695 0.3566 1.2735 0.051 Uiso 1 1 calc R . .
C22 C 0.4024(2) 0.3611(3) 1.3606(2) 0.0368(7) Uani 1 1 d . . .
C23 C 0.3758(3) 0.2330(3) 1.4093(2) 0.0512(8) Uani 1 1 d . . .
H23 H 0.4107 0.1523 1.3741 0.061 Uiso 1 1 calc R . .
C24 C 0.2994(3) 0.2201(4) 1.5083(3) 0.0585(9) Uani 1 1 d . . .
H24 H 0.2812 0.1312 1.5402 0.070 Uiso 1 1 calc R . .
C25 C 0.2494(3) 0.3366(4) 1.5608(2) 0.0513(8) Uani 1 1 d . . .
H25 H 0.1969 0.3284 1.6290 0.062 Uiso 1 1 calc R . .
C26 C 0.2759(3) 0.4633(4) 1.5140(3) 0.0572(9) Uani 1 1 d . . .
H26 H 0.2424 0.5437 1.5508 0.069 Uiso 1 1 calc R . .
C27 C 0.3512(3) 0.4770(3) 1.4134(2) 0.0473(8) Uani 1 1 d . . .
H27 H 0.3675 0.5661 1.3809 0.057 Uiso 1 1 calc R . .

loop_
_atom_site_aniso_label
_atom_site_aniso_U_11
_atom_site_aniso_U_22
_atom_site_aniso_U_33
_atom_site_aniso_U_23
_atom_site_aniso_U_13
_atom_site_aniso_U_12
O1 0.0311(10) 0.0423(13) 0.0525(11) -0.0061(10) 0.0152(8) -0.0044(9)
O2 0.0288(10) 0.0447(14) 0.0461(11) 0.0063(10) 0.0070(9) 0.0050(9)
O3 0.0324(10) 0.0609(15) 0.0340(10) -0.0009(10) -0.0020(8) 0.0101(10)
O4 0.0365(10) 0.0442(13) 0.0392(11) 0.0051(10) 0.0060(9) -0.0001(10)
O5 0.0270(10) 0.0631(15) 0.0370(10) 0.0011(10) 0.0014(8) -0.0028(9)
C1 0.0256(14) 0.045(2) 0.0326(14) 0.0047(14) 0.0037(11) 0.0005(14)
C2 0.0225(13) 0.0392(19) 0.0311(16) -0.0005(13) 0.0011(11) 0.0083(13)
C3 0.0259(14) 0.053(2) 0.0314(15) 0.0019(15) 0.0028(12) 0.0094(14)
C4 0.0355(15) 0.051(2) 0.0298(15) 0.0036(15) 0.0083(13) 0.0005(16)
C5 0.0305(15) 0.072(3) 0.0359(15) 0.0014(15) 0.0078(13) -0.0033(15)
C6 0.0279(15) 0.046(2) 0.0335(16) 0.0032(15) 0.0069(12) 0.0025(14)
C14 0.0330(16) 0.042(2) 0.0455(17) -0.0036(16) 0.0038(13) -0.0030(15)
C15 0.0309(15) 0.036(2) 0.0330(16) -0.0023(15) 0.0065(12) -0.0004(15)
C16 0.0358(16) 0.043(2) 0.0443(17) -0.0001(16) 0.0094(13) -0.0006(15)
C17 0.0521(18) 0.044(2) 0.0441(19) 0.0047(16) 0.0090(15) 0.0104(17)
C18 0.0407(17) 0.065(3) 0.0402(18) 0.0102(18) 0.0059(14) 0.0140(18)
C19 0.0345(17) 0.070(3) 0.0401(19) -0.0040(18) 0.0026(14) -0.0019(17)
C20 0.0388(16) 0.041(2) 0.0432(18) -0.0077(15) 0.0036(14) 0.0065(16)
C21 0.0367(15) 0.056(2) 0.0353(15) 0.0011(15) -0.0046(13) 0.0020(15)
C22 0.0381(16) 0.044(2) 0.0279(15) -0.0033(15) -0.0070(12) 0.0007(15)
C23 0.077(2) 0.039(2) 0.0377(16) -0.0006(17) 0.0100(16) 0.0008(18)
C24 0.085(2) 0.048(2) 0.0426(18) 0.0061(17) -0.0011(17) -0.014(2)
C25 0.0518(19) 0.071(3) 0.0311(16) -0.0036(19) 0.0021(13) -0.0026(19)
C26 0.072(2) 0.059(3) 0.041(2) -0.0031(18) 0.0060(17) 0.0149(19)
C27 0.0620(19) 0.037(2) 0.0433(18) 0.0072(16) -0.0014(16) 0.0055(16)

loop_
_atom_type_symbol
_atom_type_description
_atom_type_scat_dispersion_real
_atom_type_scat_dispersion_imag
_atom_type_scat_source
C C 0.0033 0.0016 'International Tables Vol C Tables 4.2.6.8 and 6.1.1.4'
H H 0.0000 0.0000 'International Tables Vol C Tables 4.2.6.8 and 6.1.1.4'
O O 0.0106 0.0060 'International Tables Vol C Tables 4.2.6.8 and 6.1.1.4'

loop_
_geom_angle_atom_site_label_1
_geom_angle_atom_site_label_2
_geom_angle_atom_site_label_3
_geom_angle
C7 O1 C1 118.5(3)
C7 O1 C71 31.9(3)
C1 O1 C71 104.1(3)
C14 O2 C2 112.98(17)
C21 O3 C3 111.78(18)
C6 O4 C4 101.70(18)
C6 O5 C5 105.72(17)
O1 C1 C6 105.7(2)
O1 C1 C2 114.14(18)
C6 C1 C2 112.5(2)
O1 C1 H1 108.1
C6 C1 H1 108.1
C2 C1 H1 108.1
O2 C2 C3 106.06(17)
O2 C2 C1 108.78(17)
C3 C2 C1 113.6(2)
O2 C2 H2 109.4
C3 C2 H2 109.4
C1 C2 H2 109.4
O3 C3 C4 106.3(2)
O3 C3 C2 109.75(18)
C4 C3 C2 112.73(19)
O3 C3 H3 109.3
C4 C3 H3 109.3
C2 C3 H3 109.3
O4 C4 C3 109.67(18)
O4 C4 C5 101.59(18)
C3 C4 C5 113.1(2)
O4 C4 H4 110.7
C3 C4 H4 110.7
C5 C4 H4 110.7
O5 C5 C4 103.78(17)
O5 C5 H5A 111.0
C4 C5 H5A 111.0
O5 C5 H5B 111.0
C4 C5 H5B 111.0
H5A C5 H5B 109.0
O4 C6 O5 106.18(17)
O4 C6 C1 111.7(2)
O5 C6 C1 109.3(2)
O4 C6 H6 109.8
O5 C6 H6 109.8
C1 C6 H6 109.8
C81 C71 O1 107.7(5)
C81 C71 H71A 110.2
O1 C71 H71A 110.2
C81 C71 H71B 110.2
O1 C71 H71B 110.2
H71A C71 H71B 108.5
C131 C81 C91 119.7(7)
C131 C81 C71 122.3(9)
C91 C81 C71 118.0(8)
C101 C91 C81 121.4(7)
C101 C91 H91 119.3
C81 C91 H91 119.3
C91 C101 C111 119.5(7)
C91 C101 H101 120.3
C111 C101 H101 120.3
C101 C111 C121 120.1(7)
C101 C111 H111 120.0
C121 C111 H111 120.0
C111 C121 C131 119.4(7)
C111 C121 H121 120.3
C131 C121 H121 120.3
C81 C131 C121 119.9(7)
C81 C131 H131 120.1
C121 C131 H131 120.1
O1 C7 C8 110.7(5)
O1 C7 H7A 109.5
C8 C7 H7A 109.5
O1 C7 H7B 109.5
C8 C7 H7B 109.5
H7A C7 H7B 108.1
C9 C8 C13 118.7(6)
C9 C8 C7 120.2(8)
C13 C8 C7 120.9(7)
C8 C9 C10 121.1(6)
C8 C9 H9 119.4
C10 C9 H9 119.4
C11 C10 C9 119.1(5)
C11 C10 H10 120.4
C9 C10 H10 120.4
C10 C11 C12 120.9(5)
C10 C11 H11 119.5
C12 C11 H11 119.5
C13 C12 C11 115.6(6)
C13 C12 H12 122.2
C11 C12 H12 122.2
C8 C13 C12 124.4(6)
C8 C13 H13 117.8
C12 C13 H13 117.8
O2 C14 C15 110.08(19)
O2 C14 H14A 109.6
C15 C14 H14A 109.6
O2 C14 H14B 109.6
C15 C14 H14B 109.6
H14A C14 H14B 108.2
C16 C15 C20 119.1(2)
C16 C15 C14 120.8(2)
C20 C15 C14 120.0(2)
C15 C16 C17 120.5(3)
C15 C16 H16 119.7
C17 C16 H16 119.7
C18 C17 C16 120.2(3)
C18 C17 H17 119.9
C16 C17 H17 119.9
C17 C18 C19 119.8(3)
C17 C18 H18 120.1
C19 C18 H18 120.1
C20 C19 C18 120.1(3)
C20 C19 H19 119.9
C18 C19 H19 119.9
C19 C20 C15 120.1(3)
C19 C20 H20 119.9
C15 C20 H20 119.9
O3 C21 C22 112.6(2)
O3 C21 H21A 109.1
C22 C21 H21A 109.1
O3 C21 H21B 109.1
C22 C21 H21B 109.1
H21A C21 H21B 107.8
C27 C22 C23 118.5(2)
C27 C22 C21 121.1(3)
C23 C22 C21 120.3(3)
C22 C23 C24 121.1(3)
C22 C23 H23 119.5
C24 C23 H23 119.5
C25 C24 C23 119.9(3)
C25 C24 H24 120.1
C23 C24 H24 120.1
C26 C25 C24 119.5(3)
C26 C25 H25 120.3
C24 C25 H25 120.3
C25 C26 C27 121.0(3)
C25 C26 H26 119.5
C27 C26 H26 119.5
C22 C27 C26 120.1(3)
C22 C27 H27 120.0
C26 C27 H27 120.0

loop_
_geom_bond_atom_site_label_1
_geom_bond_atom_site_label_2
_geom_bond_distance
O1 C7 1.403(6)
O1 C1 1.422(2)
O1 C71 1.523(6)
O2 C14 1.421(3)
O2 C2 1.433(3)
O3 C21 1.429(3)
O3 C3 1.441(2)
O4 C6 1.398(3)
O4 C4 1.446(3)
O5 C6 1.433(2)
O5 C5 1.452(2)
C1 C6 1.518(3)
C1 C2 1.556(3)
C1 H1 1.0000
C2 C3 1.538(3)
C2 H2 1.0000
C3 C4 1.511(3)
C3 H3 1.0000
C4 C5 1.524(3)
C4 H4 1.0000
C5 H5A 0.9900
C5 H5B 0.9900
C6 H6 1.0000
C71 C81 1.505(9)
C71 H71A 0.9900
C71 H71B 0.9900
C81 C131 1.351(12)
C81 C91 1.403(12)
C91 C101 1.346(12)
C91 H91 0.9500
C101 C111 1.387(11)
C101 H101 0.9500
C111 C121 1.389(10)
C111 H111 0.9500
C121 C131 1.403(12)
C121 H121 0.9500
C131 H131 0.9500
C7 C8 1.496(8)
C7 H7A 0.9900
C7 H7B 0.9900
C8 C9 1.339(12)
C8 C13 1.380(11)
C9 C10 1.419(11)
C9 H9 0.9500
C10 C11 1.389(9)
C10 H10 0.9500
C11 C12 1.420(9)
C11 H11 0.9500
C12 C13 1.391(11)
C12 H12 0.9500
C13 H13 0.9500
C14 C15 1.502(3)
C14 H14A 0.9900
C14 H14B 0.9900
C15 C16 1.383(3)
C15 C20 1.395(3)
C16 C17 1.387(3)
C16 H16 0.9500
C17 C18 1.375(4)
C17 H17 0.9500
C18 C19 1.387(4)
C18 H18 0.9500
C19 C20 1.385(4)
C19 H19 0.9500
C20 H20 0.9500
C21 C22 1.501(3)
C21 H21A 0.9900
C21 H21B 0.9900
C22 C27 1.381(4)
C22 C23 1.381(4)
C23 C24 1.381(4)
C23 H23 0.9500
C24 C25 1.378(4)
C24 H24 0.9500
C25 C26 1.360(4)
C25 H25 0.9500
C26 C27 1.388(4)
C26 H26 0.9500
C27 H27 0.9500

loop_
_geom_torsion_atom_site_label_1
_geom_torsion_atom_site_label_2
_geom_torsion_atom_site_label_3
_geom_torsion_atom_site_label_4
_geom_torsion
C7 O1 C1 C6 176.6(4)
C71 O1 C1 C6 145.8(3)
C7 O1 C1 C2 -59.3(5)
C71 O1 C1 C2 -90.1(3)
C14 O2 C2 C3 154.7(2)
C14 O2 C2 C1 -82.8(2)
O1 C1 C2 O2 148.0(2)
C6 C1 C2 O2 -91.6(2)
O1 C1 C2 C3 -94.2(2)
C6 C1 C2 C3 26.2(3)
C21 O3 C3 C4 -146.05(19)
C21 O3 C3 C2 91.8(2)
O2 C2 C3 O3 -151.00(19)
C1 C2 C3 O3 89.6(2)
O2 C2 C3 C4 90.7(2)
C1 C2 C3 C4 -28.7(3)
C6 O4 C4 C3 -76.3(2)
C6 O4 C4 C5 43.6(2)
O3 C3 C4 O4 -65.9(2)
C2 C3 C4 O4 54.4(2)
O3 C3 C4 C5 -178.49(16)
C2 C3 C4 C5 -58.2(3)
C6 O5 C5 C4 1.9(3)
O4 C4 C5 O5 -27.8(3)
C3 C4 C5 O5 89.7(2)
C4 O4 C6 O5 -44.3(2)
C4 O4 C6 C1 74.8(2)
C5 O5 C6 O4 26.1(3)
C5 O5 C6 C1 -94.6(2)
O1 C1 C6 O4 74.0(2)
C2 C1 C6 O4 -51.2(2)
O1 C1 C6 O5 -168.77(17)
C2 C1 C6 O5 66.1(3)
C7 O1 C71 C81 71.7(7)
C1 O1 C71 C81 -166.6(5)
O1 C71 C81 C131 124.0(7)
O1 C71 C81 C91 -54.1(8)
C131 C81 C91 C101 1.2(12)
C71 C81 C91 C101 179.4(8)
C81 C91 C101 C111 0.7(12)
C91 C101 C111 C121 -0.8(12)
C101 C111 C121 C131 -0.9(11)
C91 C81 C131 C121 -2.9(11)
C71 C81 C131 C121 179.0(7)
C111 C121 C131 C81 2.8(11)
C1 O1 C7 C8 -148.5(5)
C71 O1 C7 C8 -78.7(7)
O1 C7 C8 C9 -102.5(8)
O1 C7 C8 C13 82.8(8)
C13 C8 C9 C10 -2.1(10)
C7 C8 C9 C10 -177.0(6)
C8 C9 C10 C11 2.2(10)
C9 C10 C11 C12 -1.8(8)
C10 C11 C12 C13 1.4(9)
C9 C8 C13 C12 1.8(11)
C7 C8 C13 C12 176.6(7)
C11 C12 C13 C8 -1.4(10)
C2 O2 C14 C15 159.27(19)
O2 C14 C15 C16 142.3(2)
O2 C14 C15 C20 -40.8(3)
C20 C15 C16 C17 -0.6(4)
C14 C15 C16 C17 176.3(2)
C15 C16 C17 C18 0.1(4)
C16 C17 C18 C19 -0.1(4)
C17 C18 C19 C20 0.6(4)
C18 C19 C20 C15 -1.1(4)
C16 C15 C20 C19 1.1(4)
C14 C15 C20 C19 -175.9(2)
C3 O3 C21 C22 75.2(2)
O3 C21 C22 C27 -131.8(2)
O3 C21 C22 C23 45.6(3)
C27 C22 C23 C24 0.3(4)
C21 C22 C23 C24 -177.1(2)
C22 C23 C24 C25 -0.7(4)
C23 C24 C25 C26 0.1(4)
C24 C25 C26 C27 0.8(4)
C23 C22 C27 C26 0.7(4)
C21 C22 C27 C26 178.0(2)
C25 C26 C27 C22 -1.2(4)
